data_7160744
loop_
_publ_author_name
'Suresh, Alati'
'Satham, Lakshminarayana'
'Kumari, Rajni'
'Namboothiri, Irishi N. N.'

_publ_section_title
;
 Synthesis of benzofuranyl indolinones and benzonaphthoxazepinones
 <i>via</i> reaction of sulfonyl phthalide with nitroisatylidenes.
;
_journal_issue 45
_journal_name_full 'Organic &amp; biomolecular chemistry'
_journal_page_first 10300
_journal_page_last 10310
_journal_paper_doi 10.1039/d5ob01255d
_journal_volume 23
_journal_year 2025
_chemical_formula_moiety 'C37 H31 N3 O8 S'
_chemical_formula_sum 'C37 H31 N3 O8 S'
_chemical_formula_weight 677.71
_space_group_crystal_system triclinic
_space_group_IT_number 2
_space_group_name_Hall '-P 1'
_space_group_name_H-M_alt 'P -1'
_atom_sites_solution_hydrogens geom
_audit_creation_date 2025-09-01
_audit_creation_method
;
Olex2 1.3-ac4
(compiled 2019.04.23 svn.r3594 for Rigaku Oxford Diffraction, GUI svn.r5739)
;
_audit_update_record
;
2025-09-01 deposited with the CCDC.	2025-09-22 downloaded from the CCDC.
;
_cell_angle_alpha 71.502(4)
_cell_angle_beta 85.270(4)
_cell_angle_gamma 74.303(4)
_cell_formula_units_Z 2
_cell_length_a 8.9817(4)
_cell_length_b 13.1530(5)
_cell_length_c 14.9506(6)
_cell_measurement_reflns_used 8704
_cell_measurement_temperature 293(2)
_cell_measurement_theta_max 30.2860
_cell_measurement_theta_min 2.3590
_cell_volume 1612.48(12)
_computing_cell_refinement 'CrysAlisPro 1.171.38.43 (Rigaku OD, 2015)'
_computing_data_collection 'CrysAlisPro 1.171.38.43 (Rigaku OD, 2015)'
_computing_data_reduction 'CrysAlisPro 1.171.38.43 (Rigaku OD, 2015)'
_computing_molecular_graphics 'Olex2 (Dolomanov et al., 2009)'
_computing_publication_material 'Olex2 (Dolomanov et al., 2009)'
_computing_structure_refinement 'ShelXL (Sheldrick, 2015)'
_computing_structure_solution 'ShelXT (Sheldrick, 2015)'
_diffrn_ambient_temperature 293(2)
_diffrn_detector_area_resol_mean 28.5714
_diffrn_detector_type 'Rigaku Saturn724+'
_diffrn_measured_fraction_theta_full 0.999
_diffrn_measured_fraction_theta_max 0.999
_diffrn_measurement_details
;
List of Runs (angles in degrees, time in seconds):

  # Type    Start    End  Width  t~exp~   \w     \q     \k     \f   Frames
#--------------------------------------------------------------------------
  1  \w   -110.00  70.00   0.50   10.00    --  -20.00   0.00 108.00  360
  2  \w    -67.50  19.00   0.50   10.00    --  -20.00 -72.00-108.00  173
  3  \w    -76.50  10.00   0.50   10.00    --  -20.00 -72.00 108.00  173
  4  \w    -42.50  -3.00   0.50   10.00    --  -20.00  72.00  36.00   79
  5  \w    -59.00 -27.50   0.50   10.00    --  -20.00  72.00-108.00   63
  6  \w    -41.00 -10.50   0.50   10.00    --  -20.00 -72.00  36.00   61
  7  \w   -110.00  70.00   0.50   10.00    --  -20.00   0.00-180.00  360
  8  \w    -64.50  19.00   0.50   10.00    --  -20.00 -72.00 -36.00  167
  9  \w    -85.50   5.00   0.50   10.00    --  -20.00 -72.00-180.00  181
 10  \w    -42.50  -8.00   0.50   10.00    --  -20.00  72.00 108.00   69
 11  \w    -59.00 -52.50   0.50   10.00    --  -20.00  72.00 -36.00   13
;
_diffrn_measurement_device 'abstract diffractometer'
_diffrn_measurement_device_type 'dtrek-CrysAlisPro-abstract goniometer imported rigaku-d*trek images'
_diffrn_measurement_method '\w scans'
_diffrn_measurement_specimen_support 'Mitegen 50um'
_diffrn_radiation_type MoK\a
_diffrn_radiation_wavelength 0.71073
_diffrn_reflns_av_R_equivalents 0.0902
_diffrn_reflns_av_unetI/netI 0.0735
_diffrn_reflns_Laue_measured_fraction_full 0.999
_diffrn_reflns_Laue_measured_fraction_max 0.999
_diffrn_reflns_limit_h_max 10
_diffrn_reflns_limit_h_min -10
_diffrn_reflns_limit_k_max 15
_diffrn_reflns_limit_k_min -15
_diffrn_reflns_limit_l_max 17
_diffrn_reflns_limit_l_min -17
_diffrn_reflns_number 26165
_diffrn_reflns_point_group_measured_fraction_full 0.999
_diffrn_reflns_point_group_measured_fraction_max 0.999
_diffrn_reflns_theta_full 24.999
_diffrn_reflns_theta_max 24.999
_diffrn_reflns_theta_min 2.355
_exptl_absorpt_coefficient_mu 0.161
_exptl_absorpt_correction_T_max 1.00000
_exptl_absorpt_correction_T_min 0.90789
_exptl_absorpt_correction_type multi-scan
_exptl_absorpt_process_details
;
CrysAlisPro 1.171.38.43 (Rigaku Oxford Diffraction, 2015)
Empirical absorption correction using spherical harmonics,
 implemented in SCALE3 ABSPACK scaling algorithm.
;
_exptl_crystal_colour colourless
_exptl_crystal_colour_primary colourless
_exptl_crystal_density_diffrn 1.396
_exptl_crystal_density_method 'not measured'
_exptl_crystal_description block
_exptl_crystal_F_000 708
_exptl_crystal_size_max 0.13
_exptl_crystal_size_mid 0.114
_exptl_crystal_size_min 0.053
_refine_diff_density_max 0.311
_refine_diff_density_min -0.506
_refine_diff_density_rms 0.077
_refine_ls_extinction_method none
_refine_ls_goodness_of_fit_ref 1.071
_refine_ls_hydrogen_treatment constr
_refine_ls_matrix_type full
_refine_ls_number_parameters 445
_refine_ls_number_reflns 5678
_refine_ls_number_restraints 0
_refine_ls_restrained_S_all 1.071
_refine_ls_R_factor_all 0.0836
_refine_ls_R_factor_gt 0.0554
_refine_ls_shift/su_max 0.000
_refine_ls_shift/su_mean 0.000
_refine_ls_structure_factor_coef Fsqd
_refine_ls_weighting_details 'w=1/[\s^2^(Fo^2^)+(0.0462P)^2^+0.6606P] where P=(Fo^2^+2Fc^2^)/3'
_refine_ls_weighting_scheme calc
_refine_ls_wR_factor_gt 0.1132
_refine_ls_wR_factor_ref 0.1357
_reflns_Friedel_coverage 0.000
_reflns_number_gt 4061
_reflns_number_total 5678
_reflns_threshold_expression 'I > 2\s(I)'
_cod_data_source_file d5ob01255d2.cif
_cod_data_source_block inn-as-iii-151_mo
_cod_depositor_comments 'Adding full bibliography for 7160743--7160746.cif.'
_cod_database_code 7160744
_shelx_shelxl_version_number 2018/3
_shelx_space_group_comment
;
The symmetry employed for this shelxl refinement is uniquely defined
by the following loop, which should always be used as a source of
symmetry information in preference to the above space-group names.
They are only intended as comments.
;
_olex2_refinement_description
;
1. Fixed Uiso
 At 1.2 times of:
  All C(H) groups, All C(H,H) groups
 At 1.5 times of:
  All C(H,H,H) groups
2.a Ternary CH refined with riding coordinates:
 C16(H16), C18(H18)
2.b Secondary CH2 refined with riding coordinates:
 C17(H17A,H17B), C28(H28A,H28B)
2.c Aromatic/amide H refined with riding coordinates:
 C3(H3), C4(H4), C6(H6), C7(H7), C10(H10), C11(H11), C12(H12), C13(H13),
 C22(H22), C23(H23), C24(H24), C25(H25), C32(H32), C33(H33), C34(H34), C35(H35)
2.d Idealised Me refined as rotating group:
 C1(H1A,H1B,H1C), C29(H29A,H29B,H29C), C37(H37A,H37B,H37C)
;
_olex2_submission_special_instructions 'No special instructions were received'
_oxdiff_exptl_absorpt_empirical_details
;
Empirical correction (ABSPACK) includes:
- Absorption correction using spherical harmonics
- Frame scaling
- Detector area scaling
;

loop_
_space_group_symop_operation_xyz
'x, y, z'
'-x, -y, -z'

loop_
_atom_site_label
_atom_site_type_symbol
_atom_site_fract_x
_atom_site_fract_y
_atom_site_fract_z
_atom_site_U_iso_or_equiv
_atom_site_adp_type
_atom_site_occupancy
_atom_site_site_symmetry_order
_atom_site_calc_flag
_atom_site_refinement_flags_posn
_atom_site_refinement_flags_adp
_atom_site_refinement_flags_occupancy
_atom_site_disorder_assembly
_atom_site_disorder_group
S1 S 0.40295(8) 0.64732(6) 0.27407(5) 0.0256(2) Uani 1 1 d . . . . .
O1 O 0.3040(2) 0.62730(17) 0.21439(14) 0.0327(5) Uani 1 1 d . . . . .
O2 O 0.3703(2) 0.62457(17) 0.37299(14) 0.0334(5) Uani 1 1 d . . . . .
O3 O 0.6452(2) 0.60806(16) 0.16692(12) 0.0227(4) Uani 1 1 d . . . . .
O4 O 0.8092(2) 0.70752(18) 0.08917(14) 0.0348(5) Uani 1 1 d . . . . .
O5 O 0.5723(2) 0.32291(16) 0.14717(13) 0.0282(5) Uani 1 1 d . . . . .
O6 O 0.4191(2) 0.20542(18) 0.49595(14) 0.0370(5) Uani 1 1 d . . . . .
O7 O 0.6562(2) 0.11095(18) 0.50179(15) 0.0422(6) Uani 1 1 d . . . . .
O8 O 0.8385(2) 0.30100(17) 0.46095(13) 0.0299(5) Uani 1 1 d . . . . .
N1 N 0.9848(2) 0.15944(19) 0.40839(16) 0.0244(5) Uani 1 1 d . . . . .
N2 N 0.8151(3) 0.3449(2) 0.10114(15) 0.0246(5) Uani 1 1 d . . . . .
C1 C 0.4024(5) 1.1293(3) 0.1159(3) 0.0595(11) Uani 1 1 d . . . . .
H1A H 0.363269 1.164706 0.163333 0.089 Uiso 1 1 calc GR . . . .
H1B H 0.335397 1.162804 0.061802 0.089 Uiso 1 1 calc GR . . . .
H1C H 0.504374 1.138051 0.097942 0.089 Uiso 1 1 calc GR . . . .
C2 C 0.4087(3) 1.0084(3) 0.1545(2) 0.0344(8) Uani 1 1 d . . . . .
C3 C 0.4506(3) 0.9488(3) 0.2477(2) 0.0315(7) Uani 1 1 d . . . . .
H3 H 0.477574 0.984110 0.286433 0.038 Uiso 1 1 calc R . . . .
C4 C 0.4528(3) 0.8381(2) 0.2836(2) 0.0278(7) Uani 1 1 d . . . . .
H4 H 0.480921 0.799234 0.346140 0.033 Uiso 1 1 calc R . . . .
C5 C 0.4132(3) 0.7852(2) 0.2264(2) 0.0249(7) Uani 1 1 d . . . . .
C6 C 0.3747(3) 0.8422(3) 0.1329(2) 0.0334(7) Uani 1 1 d . . . . .
H6 H 0.351562 0.805870 0.093822 0.040 Uiso 1 1 calc R . . . .
C7 C 0.3710(4) 0.9528(3) 0.0982(2) 0.0378(8) Uani 1 1 d . . . . .
H7 H 0.342565 0.991334 0.035670 0.045 Uiso 1 1 calc R . . . .
C8 C 0.6022(3) 0.5622(2) 0.26339(18) 0.0210(6) Uani 1 1 d . . . . .
C9 C 0.7100(3) 0.5858(2) 0.32123(19) 0.0204(6) Uani 1 1 d . . . . .
C10 C 0.7264(3) 0.5605(2) 0.41761(19) 0.0250(7) Uani 1 1 d . . . . .
H10 H 0.664612 0.521243 0.459940 0.030 Uiso 1 1 calc R . . . .
C11 C 0.8392(3) 0.5964(2) 0.4486(2) 0.0297(7) Uani 1 1 d . . . . .
H11 H 0.851747 0.581381 0.513044 0.036 Uiso 1 1 calc R . . . .
C12 C 0.9335(3) 0.6538(3) 0.3865(2) 0.0312(7) Uani 1 1 d . . . . .
H12 H 1.009352 0.675017 0.409646 0.037 Uiso 1 1 calc R . . . .
C13 C 0.9154(3) 0.6797(2) 0.2902(2) 0.0285(7) Uani 1 1 d . . . . .
H13 H 0.977702 0.718204 0.247682 0.034 Uiso 1 1 calc R . . . .
C14 C 0.8012(3) 0.6460(2) 0.25972(19) 0.0215(6) Uani 1 1 d . . . . .
C15 C 0.7607(3) 0.6605(2) 0.1633(2) 0.0247(6) Uani 1 1 d . . . . .
C16 C 0.5883(3) 0.4456(2) 0.27621(19) 0.0216(6) Uani 1 1 d . . . . .
H16 H 0.509529 0.455811 0.230251 0.026 Uiso 1 1 calc R . . . .
C17 C 0.5266(3) 0.3859(2) 0.37113(19) 0.0225(6) Uani 1 1 d . . . . .
H17A H 0.574463 0.394436 0.423250 0.027 Uiso 1 1 calc R . . . .
H17B H 0.415162 0.412526 0.374857 0.027 Uiso 1 1 calc R . . . .
C18 C 0.5740(3) 0.2674(2) 0.36970(18) 0.0215(6) Uani 1 1 d . . . . .
H18 H 0.510970 0.260812 0.322340 0.026 Uiso 1 1 calc R . . . .
C19 C 0.7421(3) 0.2469(2) 0.33697(18) 0.0207(6) Uani 1 1 d . . . . .
C20 C 0.7345(3) 0.3590(2) 0.25246(18) 0.0215(6) Uani 1 1 d . . . . .
C21 C 0.8914(3) 0.3831(2) 0.22758(18) 0.0200(6) Uani 1 1 d . . . . .
C22 C 0.9947(3) 0.4065(2) 0.2764(2) 0.0248(7) Uani 1 1 d . . . . .
H22 H 0.969324 0.415565 0.335507 0.030 Uiso 1 1 calc R . . . .
C23 C 1.1380(3) 0.4165(2) 0.2362(2) 0.0297(7) Uani 1 1 d . . . . .
H23 H 1.207523 0.433586 0.268363 0.036 Uiso 1 1 calc R . . . .
C24 C 1.1774(3) 0.4016(2) 0.1499(2) 0.0304(7) Uani 1 1 d . . . . .
H24 H 1.273950 0.407861 0.124840 0.036 Uiso 1 1 calc R . . . .
C25 C 1.0767(3) 0.3774(2) 0.0994(2) 0.0295(7) Uani 1 1 d . . . . .
H25 H 1.103170 0.367460 0.040677 0.035 Uiso 1 1 calc R . . . .
C26 C 0.9350(3) 0.3686(2) 0.14002(19) 0.0224(6) Uani 1 1 d . . . . .
C27 C 0.6941(3) 0.3397(2) 0.16115(19) 0.0226(6) Uani 1 1 d . . . . .
C28 C 0.8218(3) 0.3225(3) 0.0111(2) 0.0315(7) Uani 1 1 d . . . . .
H28A H 0.876079 0.370690 -0.034425 0.038 Uiso 1 1 calc R . . . .
H28B H 0.717531 0.339346 -0.012237 0.038 Uiso 1 1 calc R . . . .
C29 C 0.9030(4) 0.2030(3) 0.0200(2) 0.0380(8) Uani 1 1 d . . . . .
H29A H 0.916368 0.193635 -0.041531 0.057 Uiso 1 1 calc GR . . . .
H29B H 0.841830 0.155665 0.058016 0.057 Uiso 1 1 calc GR . . . .
H29C H 1.002264 0.183841 0.049147 0.057 Uiso 1 1 calc GR . . . .
C30 C 0.8153(3) 0.1424(2) 0.31151(19) 0.0228(6) Uani 1 1 d . . . . .
C31 C 0.9625(3) 0.0975(2) 0.35189(19) 0.0248(6) Uani 1 1 d . . . . .
C32 C 1.0599(3) 0.0026(3) 0.3393(2) 0.0317(7) Uani 1 1 d . . . . .
H32 H 1.159053 -0.025000 0.364969 0.038 Uiso 1 1 calc R . . . .
C33 C 1.0062(4) -0.0504(3) 0.2875(2) 0.0381(8) Uani 1 1 d . . . . .
H33 H 1.070530 -0.114252 0.277497 0.046 Uiso 1 1 calc R . . . .
C34 C 0.8578(4) -0.0098(3) 0.2502(2) 0.0360(8) Uani 1 1 d . . . . .
H34 H 0.822165 -0.047894 0.217343 0.043 Uiso 1 1 calc R . . . .
C35 C 0.7621(3) 0.0876(2) 0.2618(2) 0.0277(7) Uani 1 1 d . . . . .
H35 H 0.662897 0.115327 0.236185 0.033 Uiso 1 1 calc R . . . .
C36 C 0.8566(3) 0.2406(2) 0.41147(19) 0.0235(6) Uani 1 1 d . . . . .
C37 C 1.1279(3) 0.1400(3) 0.4580(2) 0.0333(8) Uani 1 1 d . . . . .
H37A H 1.149227 0.068009 0.504416 0.050 Uiso 1 1 calc GR . . . .
H37B H 1.117233 0.195729 0.488488 0.050 Uiso 1 1 calc GR . . . .
H37C H 1.211532 0.143409 0.413706 0.050 Uiso 1 1 calc GR . . . .
N38 N 0.5491(3) 0.1878(2) 0.46305(16) 0.0268(6) Uani 1 1 d . . . . .

loop_
_atom_site_aniso_label
_atom_site_aniso_U_11
_atom_site_aniso_U_22
_atom_site_aniso_U_33
_atom_site_aniso_U_23
_atom_site_aniso_U_13
_atom_site_aniso_U_12
S1 0.0194(4) 0.0237(4) 0.0310(4) -0.0074(3) 0.0023(3) -0.0031(3)
O1 0.0216(10) 0.0309(12) 0.0478(13) -0.0123(10) -0.0060(9) -0.0083(9)
O2 0.0325(12) 0.0316(13) 0.0288(11) -0.0062(10) 0.0125(9) -0.0037(10)
O3 0.0225(10) 0.0280(11) 0.0187(10) -0.0070(9) 0.0022(8) -0.0091(9)
O4 0.0369(12) 0.0388(14) 0.0291(12) -0.0075(10) 0.0065(9) -0.0159(10)
O5 0.0216(10) 0.0347(13) 0.0310(12) -0.0123(10) -0.0053(8) -0.0077(9)
O6 0.0243(11) 0.0459(15) 0.0369(13) -0.0080(11) 0.0068(9) -0.0104(10)
O7 0.0337(12) 0.0346(14) 0.0379(13) 0.0041(11) 0.0001(10) 0.0065(11)
O8 0.0298(11) 0.0328(13) 0.0296(12) -0.0152(10) -0.0052(9) -0.0040(9)
N1 0.0192(12) 0.0254(14) 0.0270(13) -0.0075(11) -0.0042(10) -0.0027(10)
N2 0.0234(12) 0.0296(15) 0.0234(13) -0.0121(11) 0.0012(10) -0.0071(11)
C1 0.077(3) 0.029(2) 0.068(3) -0.0040(19) -0.027(2) -0.013(2)
C2 0.0305(17) 0.0248(18) 0.045(2) -0.0072(15) -0.0081(14) -0.0040(14)
C3 0.0297(16) 0.0275(18) 0.0393(19) -0.0128(15) -0.0039(14) -0.0064(14)
C4 0.0262(16) 0.0292(18) 0.0259(16) -0.0096(14) 0.0000(12) -0.0023(13)
C5 0.0177(14) 0.0245(17) 0.0310(17) -0.0101(13) -0.0002(12) -0.0009(12)
C6 0.0394(18) 0.0309(19) 0.0304(18) -0.0076(15) -0.0086(14) -0.0093(15)
C7 0.046(2) 0.0295(19) 0.0323(18) 0.0018(15) -0.0135(15) -0.0103(16)
C8 0.0192(14) 0.0235(16) 0.0195(15) -0.0071(12) 0.0036(11) -0.0051(12)
C9 0.0184(14) 0.0208(16) 0.0216(15) -0.0096(12) -0.0003(11) -0.0008(12)
C10 0.0257(15) 0.0233(16) 0.0244(16) -0.0094(13) 0.0010(12) -0.0015(12)
C11 0.0310(17) 0.0297(18) 0.0283(17) -0.0155(14) -0.0040(13) 0.0012(14)
C12 0.0257(16) 0.0298(18) 0.0424(19) -0.0169(15) -0.0076(14) -0.0050(14)
C13 0.0241(15) 0.0268(18) 0.0377(18) -0.0130(14) 0.0017(13) -0.0085(13)
C14 0.0185(14) 0.0238(16) 0.0237(15) -0.0108(13) 0.0017(11) -0.0046(12)
C15 0.0240(15) 0.0223(16) 0.0270(16) -0.0066(13) 0.0056(12) -0.0073(13)
C16 0.0140(13) 0.0243(16) 0.0279(16) -0.0109(13) -0.0004(11) -0.0035(12)
C17 0.0180(14) 0.0230(16) 0.0258(15) -0.0080(13) 0.0028(11) -0.0043(12)
C18 0.0206(14) 0.0237(16) 0.0190(15) -0.0052(12) 0.0018(11) -0.0057(12)
C19 0.0213(14) 0.0202(16) 0.0211(15) -0.0063(12) -0.0006(11) -0.0062(12)
C20 0.0202(14) 0.0239(16) 0.0226(15) -0.0096(13) 0.0013(11) -0.0069(12)
C21 0.0163(14) 0.0187(15) 0.0245(15) -0.0076(12) 0.0002(11) -0.0027(11)
C22 0.0210(15) 0.0227(16) 0.0308(16) -0.0096(13) -0.0012(12) -0.0038(12)
C23 0.0201(15) 0.0292(18) 0.0435(19) -0.0151(15) -0.0037(13) -0.0067(13)
C24 0.0194(15) 0.0299(18) 0.0415(19) -0.0095(15) 0.0073(13) -0.0096(13)
C25 0.0273(16) 0.0294(18) 0.0306(17) -0.0098(14) 0.0077(13) -0.0068(13)
C26 0.0209(14) 0.0199(16) 0.0262(16) -0.0065(13) -0.0003(12) -0.0054(12)
C27 0.0221(15) 0.0233(16) 0.0219(15) -0.0067(13) -0.0021(12) -0.0045(12)
C28 0.0354(17) 0.041(2) 0.0217(16) -0.0131(14) 0.0023(13) -0.0133(15)
C29 0.0432(19) 0.047(2) 0.0347(19) -0.0231(17) 0.0069(15) -0.0186(16)
C30 0.0202(14) 0.0260(17) 0.0228(15) -0.0066(13) 0.0038(11) -0.0092(12)
C31 0.0238(15) 0.0247(17) 0.0257(16) -0.0092(13) 0.0019(12) -0.0049(13)
C32 0.0225(16) 0.0319(19) 0.0406(19) -0.0141(15) 0.0015(13) -0.0037(14)
C33 0.0376(19) 0.0296(19) 0.047(2) -0.0174(16) 0.0024(15) -0.0028(15)
C34 0.0421(19) 0.0304(19) 0.0413(19) -0.0193(16) -0.0022(15) -0.0087(15)
C35 0.0257(15) 0.0278(18) 0.0319(17) -0.0098(14) -0.0029(13) -0.0092(13)
C36 0.0227(15) 0.0246(16) 0.0226(15) -0.0061(13) -0.0004(12) -0.0062(13)
C37 0.0228(16) 0.038(2) 0.0371(18) -0.0095(15) -0.0083(13) -0.0050(14)
N38 0.0249(14) 0.0278(15) 0.0266(14) -0.0063(11) 0.0004(11) -0.0076(12)

loop_
_atom_type_symbol
_atom_type_description
_atom_type_scat_dispersion_real
_atom_type_scat_dispersion_imag
_atom_type_scat_source
C C 0.0033 0.0016 'International Tables Vol C Tables 4.2.6.8 and 6.1.1.4'
H H 0.0000 0.0000 'International Tables Vol C Tables 4.2.6.8 and 6.1.1.4'
N N 0.0061 0.0033 'International Tables Vol C Tables 4.2.6.8 and 6.1.1.4'
O O 0.0106 0.0060 'International Tables Vol C Tables 4.2.6.8 and 6.1.1.4'
S S 0.1246 0.1234 'International Tables Vol C Tables 4.2.6.8 and 6.1.1.4'

loop_
_geom_angle_atom_site_label_1
_geom_angle_atom_site_label_2
_geom_angle_atom_site_label_3
_geom_angle
_geom_angle_site_symmetry_1
_geom_angle_site_symmetry_3
_geom_angle_publ_flag
O1 S1 C5 107.94(13) . . ?
O1 S1 C8 107.44(12) . . ?
O2 S1 O1 119.47(13) . . ?
O2 S1 C5 109.24(13) . . ?
O2 S1 C8 106.76(12) . . ?
C5 S1 C8 105.07(12) . . ?
C15 O3 C8 110.14(19) . . ?
C31 N1 C37 124.8(2) . . ?
C36 N1 C31 111.7(2) . . ?
C36 N1 C37 123.5(2) . . ?
C26 N2 C28 125.4(2) . . ?
C27 N2 C26 110.8(2) . . ?
C27 N2 C28 123.8(2) . . ?
H1A C1 H1B 109.5 . . ?
H1A C1 H1C 109.5 . . ?
H1B C1 H1C 109.5 . . ?
C2 C1 H1A 109.5 . . ?
C2 C1 H1B 109.5 . . ?
C2 C1 H1C 109.5 . . ?
C3 C2 C1 121.2(3) . . ?
C7 C2 C1 120.8(3) . . ?
C7 C2 C3 118.1(3) . . ?
C2 C3 H3 119.5 . . ?
C4 C3 C2 121.0(3) . . ?
C4 C3 H3 119.5 . . ?
C3 C4 H4 120.1 . . ?
C3 C4 C5 119.7(3) . . ?
C5 C4 H4 120.1 . . ?
C4 C5 S1 119.7(2) . . ?
C4 C5 C6 120.2(3) . . ?
C6 C5 S1 120.0(2) . . ?
C5 C6 H6 120.2 . . ?
C7 C6 C5 119.5(3) . . ?
C7 C6 H6 120.2 . . ?
C2 C7 H7 119.3 . . ?
C6 C7 C2 121.4(3) . . ?
C6 C7 H7 119.3 . . ?
O3 C8 S1 104.82(16) . . ?
O3 C8 C9 105.0(2) . . ?
O3 C8 C16 107.8(2) . . ?
C9 C8 S1 108.71(18) . . ?
C9 C8 C16 122.8(2) . . ?
C16 C8 S1 106.37(17) . . ?
C10 C9 C8 131.9(3) . . ?
C14 C9 C8 107.7(2) . . ?
C14 C9 C10 120.3(3) . . ?
C9 C10 H10 121.4 . . ?
C9 C10 C11 117.2(3) . . ?
C11 C10 H10 121.4 . . ?
C10 C11 H11 118.9 . . ?
C12 C11 C10 122.1(3) . . ?
C12 C11 H11 118.9 . . ?
C11 C12 H12 119.8 . . ?
C13 C12 C11 120.3(3) . . ?
C13 C12 H12 119.8 . . ?
C12 C13 H13 121.3 . . ?
C14 C13 C12 117.4(3) . . ?
C14 C13 H13 121.3 . . ?
C9 C14 C15 109.0(2) . . ?
C13 C14 C9 122.6(3) . . ?
C13 C14 C15 128.3(3) . . ?
O3 C15 C14 108.0(2) . . ?
O4 C15 O3 120.6(3) . . ?
O4 C15 C14 131.3(3) . . ?
C8 C16 H16 104.7 . . ?
C8 C16 C17 116.5(2) . . ?
C8 C16 C20 118.0(2) . . ?
C17 C16 H16 104.7 . . ?
C17 C16 C20 106.8(2) . . ?
C20 C16 H16 104.7 . . ?
C16 C17 H17A 111.5 . . ?
C16 C17 H17B 111.5 . . ?
H17A C17 H17B 109.3 . . ?
C18 C17 C16 101.4(2) . . ?
C18 C17 H17A 111.5 . . ?
C18 C17 H17B 111.5 . . ?
C17 C18 H18 108.3 . . ?
C17 C18 C19 105.8(2) . . ?
C19 C18 H18 108.3 . . ?
N38 C18 C17 112.0(2) . . ?
N38 C18 H18 108.3 . . ?
N38 C18 C19 113.8(2) . . ?
C18 C19 C20 100.6(2) . . ?
C18 C19 C36 113.4(2) . . ?
C30 C19 C18 118.9(2) . . ?
C30 C19 C20 114.5(2) . . ?
C30 C19 C36 101.8(2) . . ?
C36 C19 C20 107.6(2) . . ?
C16 C20 C19 104.1(2) . . ?
C21 C20 C16 123.2(2) . . ?
C21 C20 C19 113.1(2) . . ?
C21 C20 C27 101.4(2) . . ?
C27 C20 C16 106.6(2) . . ?
C27 C20 C19 107.4(2) . . ?
C22 C21 C20 132.9(2) . . ?
C22 C21 C26 118.5(2) . . ?
C26 C21 C20 108.4(2) . . ?
C21 C22 H22 120.4 . . ?
C21 C22 C23 119.2(3) . . ?
C23 C22 H22 120.4 . . ?
C22 C23 H23 119.6 . . ?
C24 C23 C22 120.8(3) . . ?
C24 C23 H23 119.6 . . ?
C23 C24 H24 119.3 . . ?
C23 C24 C25 121.4(3) . . ?
C25 C24 H24 119.3 . . ?
C24 C25 H25 121.5 . . ?
C26 C25 C24 117.0(3) . . ?
C26 C25 H25 121.5 . . ?
C21 C26 N2 110.4(2) . . ?
C25 C26 N2 126.6(3) . . ?
C25 C26 C21 123.1(3) . . ?
O5 C27 N2 126.5(3) . . ?
O5 C27 C20 124.7(2) . . ?
N2 C27 C20 108.9(2) . . ?
N2 C28 H28A 109.2 . . ?
N2 C28 H28B 109.2 . . ?
N2 C28 C29 111.9(2) . . ?
H28A C28 H28B 107.9 . . ?
C29 C28 H28A 109.2 . . ?
C29 C28 H28B 109.2 . . ?
C28 C29 H29A 109.5 . . ?
C28 C29 H29B 109.5 . . ?
C28 C29 H29C 109.5 . . ?
H29A C29 H29B 109.5 . . ?
H29A C29 H29C 109.5 . . ?
H29B C29 H29C 109.5 . . ?
C31 C30 C19 108.2(2) . . ?
C35 C30 C19 132.4(2) . . ?
C35 C30 C31 119.3(3) . . ?
C30 C31 N1 109.4(2) . . ?
C32 C31 N1 128.5(2) . . ?
C32 C31 C30 122.0(3) . . ?
C31 C32 H32 121.0 . . ?
C31 C32 C33 118.0(3) . . ?
C33 C32 H32 121.0 . . ?
C32 C33 H33 119.5 . . ?
C32 C33 C34 120.9(3) . . ?
C34 C33 H33 119.5 . . ?
C33 C34 H34 119.9 . . ?
C33 C34 C35 120.3(3) . . ?
C35 C34 H34 119.9 . . ?
C30 C35 C34 119.3(3) . . ?
C30 C35 H35 120.3 . . ?
C34 C35 H35 120.3 . . ?
O8 C36 N1 125.8(2) . . ?
O8 C36 C19 126.6(2) . . ?
N1 C36 C19 107.5(2) . . ?
N1 C37 H37A 109.5 . . ?
N1 C37 H37B 109.5 . . ?
N1 C37 H37C 109.5 . . ?
H37A C37 H37B 109.5 . . ?
H37A C37 H37C 109.5 . . ?
H37B C37 H37C 109.5 . . ?
O6 N38 C18 116.6(2) . . ?
O7 N38 O6 123.8(2) . . ?
O7 N38 C18 119.6(2) . . ?

loop_
_geom_bond_atom_site_label_1
_geom_bond_atom_site_label_2
_geom_bond_distance
_geom_bond_site_symmetry_2
_geom_bond_publ_flag
S1 O1 1.436(2) . ?
S1 O2 1.435(2) . ?
S1 C5 1.751(3) . ?
S1 C8 1.861(3) . ?
O3 C8 1.441(3) . ?
O3 C15 1.382(3) . ?
O4 C15 1.196(3) . ?
O5 C27 1.219(3) . ?
O6 N38 1.221(3) . ?
O7 N38 1.215(3) . ?
O8 C36 1.220(3) . ?
N1 C31 1.404(3) . ?
N1 C36 1.351(3) . ?
N1 C37 1.458(3) . ?
N2 C26 1.412(3) . ?
N2 C27 1.353(3) . ?
N2 C28 1.459(3) . ?
C1 H1A 0.9600 . ?
C1 H1B 0.9600 . ?
C1 H1C 0.9600 . ?
C1 C2 1.497(4) . ?
C2 C3 1.390(4) . ?
C2 C7 1.389(4) . ?
C3 H3 0.9300 . ?
C3 C4 1.377(4) . ?
C4 H4 0.9300 . ?
C4 C5 1.380(4) . ?
C5 C6 1.381(4) . ?
C6 H6 0.9300 . ?
C6 C7 1.373(4) . ?
C7 H7 0.9300 . ?
C8 C9 1.501(4) . ?
C8 C16 1.523(4) . ?
C9 C10 1.383(4) . ?
C9 C14 1.381(4) . ?
C10 H10 0.9300 . ?
C10 C11 1.393(4) . ?
C11 H11 0.9300 . ?
C11 C12 1.386(4) . ?
C12 H12 0.9300 . ?
C12 C13 1.382(4) . ?
C13 H13 0.9300 . ?
C13 C14 1.381(4) . ?
C14 C15 1.456(4) . ?
C16 H16 0.9800 . ?
C16 C17 1.528(4) . ?
C16 C20 1.586(4) . ?
C17 H17A 0.9700 . ?
C17 H17B 0.9700 . ?
C17 C18 1.508(4) . ?
C18 H18 0.9800 . ?
C18 C19 1.527(4) . ?
C18 N38 1.497(3) . ?
C19 C20 1.598(4) . ?
C19 C30 1.506(4) . ?
C19 C36 1.545(4) . ?
C20 C21 1.518(3) . ?
C20 C27 1.553(4) . ?
C21 C22 1.378(4) . ?
C21 C26 1.392(4) . ?
C22 H22 0.9300 . ?
C22 C23 1.396(4) . ?
C23 H23 0.9300 . ?
C23 C24 1.369(4) . ?
C24 H24 0.9300 . ?
C24 C25 1.383(4) . ?
C25 H25 0.9300 . ?
C25 C26 1.382(4) . ?
C28 H28A 0.9700 . ?
C28 H28B 0.9700 . ?
C28 C29 1.511(4) . ?
C29 H29A 0.9600 . ?
C29 H29B 0.9600 . ?
C29 H29C 0.9600 . ?
C30 C31 1.395(4) . ?
C30 C35 1.374(4) . ?
C31 C32 1.374(4) . ?
C32 H32 0.9300 . ?
C32 C33 1.380(4) . ?
C33 H33 0.9300 . ?
C33 C34 1.386(4) . ?
C34 H34 0.9300 . ?
C34 C35 1.389(4) . ?
C35 H35 0.9300 . ?
C37 H37A 0.9600 . ?
C37 H37B 0.9600 . ?
C37 H37C 0.9600 . ?

loop_
_geom_torsion_atom_site_label_1
_geom_torsion_atom_site_label_2
_geom_torsion_atom_site_label_3
_geom_torsion_atom_site_label_4
_geom_torsion
_geom_torsion_site_symmetry_1
_geom_torsion_site_symmetry_2
_geom_torsion_site_symmetry_3
_geom_torsion_site_symmetry_4
_geom_torsion_publ_flag
S1 C5 C6 C7 174.7(2) . . . . ?
S1 C8 C9 C10 69.5(3) . . . . ?
S1 C8 C9 C14 -108.9(2) . . . . ?
S1 C8 C16 C17 -61.7(2) . . . . ?
S1 C8 C16 C20 169.10(18) . . . . ?
O1 S1 C5 C4 157.3(2) . . . . ?
O1 S1 C5 C6 -19.7(3) . . . . ?
O1 S1 C8 O3 65.28(19) . . . . ?
O1 S1 C8 C9 177.12(18) . . . . ?
O1 S1 C8 C16 -48.8(2) . . . . ?
O2 S1 C5 C4 25.9(3) . . . . ?
O2 S1 C5 C6 -151.1(2) . . . . ?
O2 S1 C8 O3 -165.43(16) . . . . ?
O2 S1 C8 C9 -53.6(2) . . . . ?
O2 S1 C8 C16 80.5(2) . . . . ?
O3 C8 C9 C10 -178.8(3) . . . . ?
O3 C8 C9 C14 2.9(3) . . . . ?
O3 C8 C16 C17 -173.69(19) . . . . ?
O3 C8 C16 C20 57.1(3) . . . . ?
N1 C31 C32 C33 173.5(3) . . . . ?
C1 C2 C3 C4 178.5(3) . . . . ?
C1 C2 C7 C6 -179.3(3) . . . . ?
C2 C3 C4 C5 0.1(4) . . . . ?
C3 C2 C7 C6 0.0(5) . . . . ?
C3 C4 C5 S1 -175.6(2) . . . . ?
C3 C4 C5 C6 1.4(4) . . . . ?
C4 C5 C6 C7 -2.3(4) . . . . ?
C5 S1 C8 O3 -49.5(2) . . . . ?
C5 S1 C8 C9 62.3(2) . . . . ?
C5 S1 C8 C16 -163.53(18) . . . . ?
C5 C6 C7 C2 1.6(5) . . . . ?
C7 C2 C3 C4 -0.8(5) . . . . ?
C8 S1 C5 C4 -88.3(2) . . . . ?
C8 S1 C5 C6 94.7(2) . . . . ?
C8 O3 C15 O4 -177.4(3) . . . . ?
C8 O3 C15 C14 2.3(3) . . . . ?
C8 C9 C10 C11 -179.4(3) . . . . ?
C8 C9 C14 C13 -178.8(3) . . . . ?
C8 C9 C14 C15 -1.6(3) . . . . ?
C8 C16 C17 C18 -163.5(2) . . . . ?
C8 C16 C20 C19 136.9(2) . . . . ?
C8 C16 C20 C21 6.6(4) . . . . ?
C8 C16 C20 C27 -109.6(3) . . . . ?
C9 C8 C16 C17 64.3(3) . . . . ?
C9 C8 C16 C20 -64.9(3) . . . . ?
C9 C10 C11 C12 -0.8(4) . . . . ?
C9 C14 C15 O3 -0.4(3) . . . . ?
C9 C14 C15 O4 179.3(3) . . . . ?
C10 C9 C14 C13 2.7(4) . . . . ?
C10 C9 C14 C15 179.8(2) . . . . ?
C10 C11 C12 C13 1.5(4) . . . . ?
C11 C12 C13 C14 -0.1(4) . . . . ?
C12 C13 C14 C9 -2.0(4) . . . . ?
C12 C13 C14 C15 -178.6(3) . . . . ?
C13 C14 C15 O3 176.6(3) . . . . ?
C13 C14 C15 O4 -3.8(5) . . . . ?
C14 C9 C10 C11 -1.2(4) . . . . ?
C15 O3 C8 S1 111.33(19) . . . . ?
C15 O3 C8 C9 -3.1(3) . . . . ?
C15 O3 C8 C16 -135.7(2) . . . . ?
C16 C8 C9 C10 -55.4(4) . . . . ?
C16 C8 C9 C14 126.2(3) . . . . ?
C16 C17 C18 C19 46.1(2) . . . . ?
C16 C17 C18 N38 170.7(2) . . . . ?
C16 C20 C21 C22 62.0(4) . . . . ?
C16 C20 C21 C26 -123.5(3) . . . . ?
C16 C20 C27 O5 -46.1(3) . . . . ?
C16 C20 C27 N2 133.8(2) . . . . ?
C17 C16 C20 C19 3.4(3) . . . . ?
C17 C16 C20 C21 -127.0(3) . . . . ?
C17 C16 C20 C27 116.8(2) . . . . ?
C17 C18 C19 C20 -43.5(2) . . . . ?
C17 C18 C19 C30 -169.3(2) . . . . ?
C17 C18 C19 C36 71.2(3) . . . . ?
C17 C18 N38 O6 54.6(3) . . . . ?
C17 C18 N38 O7 -125.1(3) . . . . ?
C18 C19 C20 C16 23.3(2) . . . . ?
C18 C19 C20 C21 159.4(2) . . . . ?
C18 C19 C20 C27 -89.5(2) . . . . ?
C18 C19 C30 C31 -135.5(2) . . . . ?
C18 C19 C30 C35 42.1(4) . . . . ?
C18 C19 C36 O8 -42.5(4) . . . . ?
C18 C19 C36 N1 140.8(2) . . . . ?
C19 C18 N38 O6 174.6(2) . . . . ?
C19 C18 N38 O7 -5.1(4) . . . . ?
C19 C20 C21 C22 -64.6(4) . . . . ?
C19 C20 C21 C26 109.9(2) . . . . ?
C19 C20 C27 O5 65.0(3) . . . . ?
C19 C20 C27 N2 -115.1(2) . . . . ?
C19 C30 C31 N1 5.2(3) . . . . ?
C19 C30 C31 C32 -178.5(3) . . . . ?
C19 C30 C35 C34 -179.4(3) . . . . ?
C20 C16 C17 C18 -29.1(3) . . . . ?
C20 C19 C30 C31 105.7(3) . . . . ?
C20 C19 C30 C35 -76.7(4) . . . . ?
C20 C19 C36 O8 67.9(3) . . . . ?
C20 C19 C36 N1 -108.8(2) . . . . ?
C20 C21 C22 C23 175.0(3) . . . . ?
C20 C21 C26 N2 4.4(3) . . . . ?
C20 C21 C26 C25 -175.9(3) . . . . ?
C21 C20 C27 O5 -176.1(3) . . . . ?
C21 C20 C27 N2 3.8(3) . . . . ?
C21 C22 C23 C24 -1.1(4) . . . . ?
C22 C21 C26 N2 179.8(2) . . . . ?
C22 C21 C26 C25 -0.5(4) . . . . ?
C22 C23 C24 C25 0.7(5) . . . . ?
C23 C24 C25 C26 -0.2(4) . . . . ?
C24 C25 C26 N2 179.8(3) . . . . ?
C24 C25 C26 C21 0.1(4) . . . . ?
C26 N2 C27 O5 178.5(3) . . . . ?
C26 N2 C27 C20 -1.5(3) . . . . ?
C26 N2 C28 C29 82.7(3) . . . . ?
C26 C21 C22 C23 1.0(4) . . . . ?
C27 N2 C26 C21 -1.8(3) . . . . ?
C27 N2 C26 C25 178.4(3) . . . . ?
C27 N2 C28 C29 -93.7(3) . . . . ?
C27 C20 C21 C22 -179.3(3) . . . . ?
C27 C20 C21 C26 -4.8(3) . . . . ?
C28 N2 C26 C21 -178.6(2) . . . . ?
C28 N2 C26 C25 1.7(5) . . . . ?
C28 N2 C27 O5 -4.7(5) . . . . ?
C28 N2 C27 C20 175.4(2) . . . . ?
C30 C19 C20 C16 152.0(2) . . . . ?
C30 C19 C20 C21 -71.9(3) . . . . ?
C30 C19 C20 C27 39.2(3) . . . . ?
C30 C19 C36 O8 -171.4(3) . . . . ?
C30 C19 C36 N1 11.9(3) . . . . ?
C30 C31 C32 C33 -2.2(5) . . . . ?
C31 N1 C36 O8 173.6(3) . . . . ?
C31 N1 C36 C19 -9.7(3) . . . . ?
C31 C30 C35 C34 -2.0(4) . . . . ?
C31 C32 C33 C34 -0.7(5) . . . . ?
C32 C33 C34 C35 2.2(5) . . . . ?
C33 C34 C35 C30 -0.8(5) . . . . ?
C35 C30 C31 N1 -172.8(2) . . . . ?
C35 C30 C31 C32 3.6(4) . . . . ?
C36 N1 C31 C30 3.1(3) . . . . ?
C36 N1 C31 C32 -173.0(3) . . . . ?
C36 C19 C20 C16 -95.6(2) . . . . ?
C36 C19 C20 C21 40.5(3) . . . . ?
C36 C19 C20 C27 151.6(2) . . . . ?
C36 C19 C30 C31 -10.1(3) . . . . ?
C36 C19 C30 C35 167.5(3) . . . . ?
C37 N1 C31 C30 -176.8(3) . . . . ?
C37 N1 C31 C32 7.1(5) . . . . ?
C37 N1 C36 O8 -6.5(5) . . . . ?
C37 N1 C36 C19 170.2(2) . . . . ?
N38 C18 C19 C20 -166.9(2) . . . . ?
N38 C18 C19 C30 67.3(3) . . . . ?
N38 C18 C19 C36 -52.3(3) . . . . ?
